data_7206036
loop_
_publ_author_name
Nonappa,
'Ahonen, Kari'
'Lahtinen, Manu'
'Kolehmainen, Erkki'

_publ_section_title
;
 Cyclic dipeptides: catalyst/promoter-free, rapid and environmentally
 benign cyclization of free amino acids
;
_journal_issue 5
_journal_name_full 'Green Chemistry'
_journal_page_first 1203
_journal_paper_doi 10.1039/c1gc15043j
_journal_volume 13
_journal_year 2011
_chemical_formula_moiety 'C12 H18 N2 O2'
_chemical_formula_sum 'C12 H18 N2 O2'
_chemical_formula_weight 222.28
_chemical_name_systematic
;
?
;
_space_group_IT_number 14
_symmetry_cell_setting monoclinic
_symmetry_Int_Tables_number 14
_symmetry_space_group_name_Hall '-P 2ybc'
_symmetry_space_group_name_H-M 'P 1 21/c 1'
_atom_sites_solution_hydrogens geom
_atom_sites_solution_primary direct
_atom_sites_solution_secondary difmap
_audit_creation_method SHELXL-97
_cell_angle_alpha 90.00
_cell_angle_beta 97.541(7)
_cell_angle_gamma 90.00
_cell_formula_units_Z 2
_cell_length_a 6.0475(7)
_cell_length_b 7.8473(10)
_cell_length_c 11.2904(12)
_cell_measurement_reflns_used 3519
_cell_measurement_temperature 123(2)
_cell_measurement_theta_max 28.283
_cell_measurement_theta_min 0.407
_cell_volume 531.17(11)
_computing_cell_refinement DENZO-SMN
_computing_data_collection Collect
_computing_data_reduction DENZO-SMN
_computing_molecular_graphics 'Mercury 2.3'
_computing_publication_material 'SHELXL-97 (Sheldrick, 2008)'
_computing_structure_refinement 'SHELXL-97 (Sheldrick, 2008)'
_computing_structure_solution 'SHELXS97 or SIR2002'
_diffrn_ambient_temperature 123(2)
_diffrn_detector_area_resol_mean 9
_diffrn_measured_fraction_theta_full 0.997
_diffrn_measured_fraction_theta_max 0.989
_diffrn_measurement_device_type 'Kappa APEX II'
_diffrn_measurement_method '\f and \w scans'
_diffrn_radiation_monochromator graphite
_diffrn_radiation_source 'fine-focus sealed tube'
_diffrn_radiation_type MoK\a
_diffrn_radiation_wavelength 0.71073
_diffrn_reflns_av_R_equivalents 0.0462
_diffrn_reflns_av_sigmaI/netI 0.0766
_diffrn_reflns_limit_h_max 8
_diffrn_reflns_limit_h_min -8
_diffrn_reflns_limit_k_max 8
_diffrn_reflns_limit_k_min -10
_diffrn_reflns_limit_l_max 13
_diffrn_reflns_limit_l_min -15
_diffrn_reflns_number 2989
_diffrn_reflns_theta_full 27.00
_diffrn_reflns_theta_max 28.53
_diffrn_reflns_theta_min 3.17
_diffrn_standards_decay_% 0
_diffrn_standards_interval_count 0
_diffrn_standards_interval_time 0
_diffrn_standards_number 0
_exptl_absorpt_coefficient_mu 0.095
_exptl_absorpt_correction_T_max 0.7457
_exptl_absorpt_correction_T_min 0.5474
_exptl_absorpt_correction_type multi-scan
_exptl_absorpt_process_details 'SADABS (Sheldrick, G. M., 1995)'
_exptl_crystal_colour colorless
_exptl_crystal_density_diffrn 1.390
_exptl_crystal_density_method 'not measured'
_exptl_crystal_description plate
_exptl_crystal_F_000 240
_exptl_crystal_size_max 0.30
_exptl_crystal_size_mid 0.28
_exptl_crystal_size_min 0.20
_refine_diff_density_max 0.334
_refine_diff_density_min -0.241
_refine_diff_density_rms 0.061
_refine_ls_extinction_method none
_refine_ls_goodness_of_fit_ref 1.056
_refine_ls_hydrogen_treatment constr
_refine_ls_matrix_type full
_refine_ls_number_parameters 73
_refine_ls_number_reflns 1334
_refine_ls_number_restraints 0
_refine_ls_restrained_S_all 1.056
_refine_ls_R_factor_all 0.0985
_refine_ls_R_factor_gt 0.0637
_refine_ls_shift/su_max 0.000
_refine_ls_shift/su_mean 0.000
_refine_ls_structure_factor_coef Fsqd
_refine_ls_weighting_details 'calc w=1/[\s^2^(Fo^2^)+(0.0452P)^2^+0.3347P] where P=(Fo^2^+2Fc^2^)/3'
_refine_ls_weighting_scheme calc
_refine_ls_wR_factor_gt 0.1325
_refine_ls_wR_factor_ref 0.1458
_reflns_number_gt 904
_reflns_number_total 1334
_reflns_threshold_expression >2\s(I)
_cod_data_source_file c1gc15043j.txt
_cod_data_source_block xsodu204-2
_cod_depositor_comments
;
The following automatic conversions were performed:
'_symmetry_cell_setting' value 'Monoclinic' changed to 'monoclinic'
according to '/home/saulius/struct/CIF-dictionaries/cif_core.dic'
dictionary named 'cif_core.dic' version 2.4.1 from 2010-06-29.

Automatic conversion script
Id: cif_fix_enum 1555 2011-01-17 13:19:09Z saulius 
;
_cod_original_sg_symbol_H-M 'P 21/c'
_cod_database_code 7206036

loop_
_symmetry_equiv_pos_as_xyz
'x, y, z'
'-x, y+1/2, -z+1/2'
'-x, -y, -z'
'x, -y-1/2, z-1/2'

loop_
_atom_site_label
_atom_site_type_symbol
_atom_site_fract_x
_atom_site_fract_y
_atom_site_fract_z
_atom_site_U_iso_or_equiv
_atom_site_adp_type
_atom_site_occupancy
_atom_site_symmetry_multiplicity
_atom_site_calc_flag
_atom_site_refinement_flags
_atom_site_disorder_assembly
_atom_site_disorder_group
C1 C 0.0956(3) 0.3519(3) 0.44771(19) 0.0210(5) Uani 1 1 d . . .
C2 C -0.0315(3) 0.3336(3) 0.55466(19) 0.0203(5) Uani 1 1 d . . .
H2 H 0.0712 0.2785 0.6202 0.024 Uiso 1 1 calc R . .
C3 C -0.2303(4) 0.2132(3) 0.5225(2) 0.0234(5) Uani 1 1 d . . .
H3A H -0.3310 0.2613 0.4545 0.028 Uiso 1 1 calc R . .
H3B H -0.1757 0.1017 0.4973 0.028 Uiso 1 1 calc R . .
C4 C -0.3598(4) 0.1873(3) 0.6285(2) 0.0263(5) Uani 1 1 d . . .
H4A H -0.4945 0.1180 0.6032 0.032 Uiso 1 1 calc R . .
H4B H -0.2657 0.1248 0.6926 0.032 Uiso 1 1 calc R . .
C5 C -0.4286(4) 0.3584(3) 0.6765(2) 0.0245(5) Uani 1 1 d . . .
H5A H -0.5370 0.4149 0.6157 0.029 Uiso 1 1 calc R . .
H5B H -0.5020 0.3396 0.7488 0.029 Uiso 1 1 calc R . .
C6 C -0.2262(4) 0.4723(3) 0.70715(19) 0.0238(5) Uani 1 1 d . . .
H6A H -0.2741 0.5849 0.7340 0.029 Uiso 1 1 calc R . .
H6B H -0.1241 0.4208 0.7732 0.029 Uiso 1 1 calc R . .
N2 N 0.1086(3) 0.5061(2) 0.39831(15) 0.0217(4) Uani 1 1 d . . .
O1 O 0.1764(3) 0.22244(19) 0.40954(14) 0.0278(4) Uani 1 1 d . . .

loop_
_atom_site_aniso_label
_atom_site_aniso_U_11
_atom_site_aniso_U_22
_atom_site_aniso_U_33
_atom_site_aniso_U_23
_atom_site_aniso_U_13
_atom_site_aniso_U_12
C1 0.0180(10) 0.0213(11) 0.0237(11) -0.0014(9) 0.0025(8) -0.0010(8)
C2 0.0178(10) 0.0185(11) 0.0247(11) 0.0013(9) 0.0031(8) 0.0003(8)
C3 0.0249(11) 0.0202(11) 0.0263(11) -0.0026(9) 0.0076(9) -0.0038(9)
C4 0.0273(11) 0.0223(11) 0.0310(12) 0.0000(10) 0.0102(10) -0.0054(9)
C5 0.0240(11) 0.0263(12) 0.0244(11) 0.0009(10) 0.0084(9) -0.0008(9)
C6 0.0280(11) 0.0242(11) 0.0207(11) -0.0005(9) 0.0082(9) -0.0030(9)
N2 0.0230(9) 0.0207(9) 0.0228(9) -0.0015(7) 0.0082(8) -0.0017(7)
O1 0.0292(8) 0.0201(8) 0.0360(9) -0.0034(7) 0.0120(7) 0.0010(7)

loop_
_atom_type_symbol
_atom_type_description
_atom_type_scat_dispersion_real
_atom_type_scat_dispersion_imag
_atom_type_scat_source
C C 0.0033 0.0016 'International Tables Vol C Tables 4.2.6.8 and 6.1.1.4'
H H 0.0000 0.0000 'International Tables Vol C Tables 4.2.6.8 and 6.1.1.4'
N N 0.0061 0.0033 'International Tables Vol C Tables 4.2.6.8 and 6.1.1.4'
O O 0.0106 0.0060 'International Tables Vol C Tables 4.2.6.8 and 6.1.1.4'

loop_
_geom_angle_atom_site_label_1
_geom_angle_atom_site_label_2
_geom_angle_atom_site_label_3
_geom_angle
_geom_angle_site_symmetry_1
_geom_angle_site_symmetry_3
_geom_angle_publ_flag
O1 C1 N2 123.58(18) . . ?
O1 C1 C2 117.75(18) . . ?
N2 C1 C2 118.65(17) . . ?
N2 C2 C1 115.14(16) 3_566 . ?
N2 C2 C3 109.74(16) 3_566 . ?
C1 C2 C3 109.38(17) . . ?
N2 C2 H2 107.4 3_566 . ?
C1 C2 H2 107.4 . . ?
C3 C2 H2 107.4 . . ?
C4 C3 C2 111.26(18) . . ?
C4 C3 H3A 109.4 . . ?
C2 C3 H3A 109.4 . . ?
C4 C3 H3B 109.4 . . ?
C2 C3 H3B 109.4 . . ?
H3A C3 H3B 108.0 . . ?
C5 C4 C3 110.67(17) . . ?
C5 C4 H4A 109.5 . . ?
C3 C4 H4A 109.5 . . ?
C5 C4 H4B 109.5 . . ?
C3 C4 H4B 109.5 . . ?
H4A C4 H4B 108.1 . . ?
C6 C5 C4 110.48(17) . . ?
C6 C5 H5A 109.6 . . ?
C4 C5 H5A 109.6 . . ?
C6 C5 H5B 109.6 . . ?
C4 C5 H5B 109.6 . . ?
H5A C5 H5B 108.1 . . ?
N2 C6 C5 110.09(17) 3_566 . ?
N2 C6 H6A 109.6 3_566 . ?
C5 C6 H6A 109.6 . . ?
N2 C6 H6B 109.6 3_566 . ?
C5 C6 H6B 109.6 . . ?
H6A C6 H6B 108.2 . . ?
C1 N2 C2 125.87(16) . 3_566 ?
C1 N2 C6 120.08(17) . 3_566 ?
C2 N2 C6 113.83(16) 3_566 3_566 ?

loop_
_geom_bond_atom_site_label_1
_geom_bond_atom_site_label_2
_geom_bond_distance
_geom_bond_site_symmetry_2
_geom_bond_publ_flag
C1 O1 1.230(2) . ?
C1 N2 1.339(3) . ?
C1 C2 1.521(3) . ?
C2 N2 1.465(3) 3_566 ?
C2 C3 1.535(3) . ?
C2 H2 1.0000 . ?
C3 C4 1.528(3) . ?
C3 H3A 0.9900 . ?
C3 H3B 0.9900 . ?
C4 C5 1.526(3) . ?
C4 H4A 0.9900 . ?
C4 H4B 0.9900 . ?
C5 C6 1.518(3) . ?
C5 H5A 0.9900 . ?
C5 H5B 0.9900 . ?
C6 N2 1.475(2) 3_566 ?
C6 H6A 0.9900 . ?
C6 H6B 0.9900 . ?
N2 C2 1.465(3) 3_566 ?
N2 C6 1.475(2) 3_566 ?

loop_
_geom_torsion_atom_site_label_1
_geom_torsion_atom_site_label_2
_geom_torsion_atom_site_label_3
_geom_torsion_atom_site_label_4
_geom_torsion
_geom_torsion_site_symmetry_1
_geom_torsion_site_symmetry_2
_geom_torsion_site_symmetry_3
_geom_torsion_site_symmetry_4
_geom_torsion_publ_flag
O1 C1 C2 N2 175.44(19) . . . 3_566 ?
N2 C1 C2 N2 -6.4(3) . . . 3_566 ?
O1 C1 C2 C3 -60.5(2) . . . . ?
N2 C1 C2 C3 117.7(2) . . . . ?
N2 C2 C3 C4 -54.2(2) 3_566 . . . ?
C1 C2 C3 C4 178.56(18) . . . . ?
C2 C3 C4 C5 54.0(2) . . . . ?
C3 C4 C5 C6 -54.9(2) . . . . ?
C4 C5 C6 N2 56.3(2) . . . 3_566 ?
O1 C1 N2 C2 -174.8(2) . . . 3_566 ?
C2 C1 N2 C2 7.1(3) . . . 3_566 ?
O1 C1 N2 C6 -0.5(3) . . . 3_566 ?
C2 C1 N2 C6 -178.64(18) . . . 3_566 ?
